data_4336527
loop_
_publ_author_name
'Weiting Yang'
'Song Dang'
'Hao Wang'
'Tao Tian'
'Qing-Jiang Pan'
'Zhong-Ming Sun'

_publ_section_title
;
 Synthesis, Structures, and Properties of Uranyl Hybrids Constructed by a
 Variety of Mono- and Polycarboxylic Acids
;
_journal_name_full 'Inorganic Chemistry'
_journal_page_first 12394
_journal_page_last 12402
_journal_paper_doi 10.1021/ic4012444
_journal_volume 52
_journal_year 2013
_chemical_formula_sum 'C26 H22 O11 U'
_chemical_formula_weight 748.47
_chemical_name_systematic
; 
 ? 
;
_space_group_IT_number 2
_symmetry_cell_setting triclinic
_symmetry_space_group_name_Hall '-P 1'
_symmetry_space_group_name_H-M 'P -1'
_atom_sites_solution_hydrogens geom
_atom_sites_solution_primary direct
_atom_sites_solution_secondary difmap
_audit_creation_method SHELXL-97
_cell_angle_alpha 79.0370(10)
_cell_angle_beta 84.6470(10)
_cell_angle_gamma 71.8160(10)
_cell_formula_units_Z 2
_cell_length_a 10.6455(5)
_cell_length_b 11.1830(6)
_cell_length_c 11.4638(6)
_cell_measurement_temperature 173(2)
_cell_volume 1272.09(11)
_computing_structure_refinement 'SHELXL-97 (Sheldrick, 1997)'
_computing_structure_solution 'SHELXS-97 (Sheldrick, 1990)'
_diffrn_ambient_temperature 173(2)
_diffrn_measured_fraction_theta_full 0.985
_diffrn_measured_fraction_theta_max 0.985
_diffrn_radiation_monochromator graphite
_diffrn_radiation_source 'fine-focus sealed tube'
_diffrn_radiation_type MoK\a
_diffrn_radiation_wavelength 0.71073
_diffrn_reflns_av_R_equivalents 0.0164
_diffrn_reflns_av_sigmaI/netI 0.0331
_diffrn_reflns_limit_h_max 13
_diffrn_reflns_limit_h_min -11
_diffrn_reflns_limit_k_max 13
_diffrn_reflns_limit_k_min -9
_diffrn_reflns_limit_l_max 14
_diffrn_reflns_limit_l_min -13
_diffrn_reflns_number 7088
_diffrn_reflns_theta_full 26.00
_diffrn_reflns_theta_max 26.00
_diffrn_reflns_theta_min 1.81
_exptl_absorpt_coefficient_mu 6.441
_exptl_absorpt_correction_T_max 0.7461
_exptl_absorpt_correction_T_min 0.5521
_exptl_absorpt_correction_type multi-scan
_exptl_absorpt_process_details sadabs
_exptl_crystal_colour yellow
_exptl_crystal_density_diffrn 1.954
_exptl_crystal_description block
_exptl_crystal_F_000 716
_exptl_crystal_size_max 0.3
_exptl_crystal_size_mid 0.25
_exptl_crystal_size_min 0.2
_refine_diff_density_max 1.341
_refine_diff_density_min -0.902
_refine_diff_density_rms 0.116
_refine_ls_extinction_method none
_refine_ls_goodness_of_fit_ref 1.057
_refine_ls_hydrogen_treatment constr
_refine_ls_matrix_type full
_refine_ls_number_parameters 345
_refine_ls_number_reflns 4927
_refine_ls_number_restraints 21
_refine_ls_restrained_S_all 1.082
_refine_ls_R_factor_all 0.0334
_refine_ls_R_factor_gt 0.0287
_refine_ls_shift/su_max 0.001
_refine_ls_shift/su_mean 0.000
_refine_ls_structure_factor_coef Fsqd
_refine_ls_weighting_details 'calc w=1/[\s^2^(Fo^2^)+(0.0360P)^2^+1.4775P] where P=(Fo^2^+2Fc^2^)/3'
_refine_ls_weighting_scheme calc
_refine_ls_wR_factor_gt 0.0677
_refine_ls_wR_factor_ref 0.0697
_reflns_number_gt 4471
_reflns_number_total 4927
_reflns_threshold_expression >2sigma(I)
_cod_data_source_file ic4012444_si_002_1.cif
_cod_data_source_block 1
_cod_database_code 4336527

loop_
_symmetry_equiv_pos_as_xyz
'x, y, z'
'-x, -y, -z'

loop_
_atom_site_label
_atom_site_type_symbol
_atom_site_fract_x
_atom_site_fract_y
_atom_site_fract_z
_atom_site_U_iso_or_equiv
_atom_site_adp_type
_atom_site_occupancy
_atom_site_symmetry_multiplicity
_atom_site_calc_flag
_atom_site_refinement_flags
U1 U 0.822704(18) -0.097959(17) 0.600860(16) 0.03055(7) Uani 1 1 d .
O1 O 0.8840(4) -0.2183(3) 0.7223(3) 0.0451(9) Uani 1 1 d .
O2 O 0.7573(4) 0.0216(3) 0.4801(3) 0.0433(9) Uani 1 1 d .
O3 O 0.6438(4) 0.0086(4) 0.7302(3) 0.0397(8) Uani 1 1 d .
O4 O 1.0193(3) -0.1563(3) 0.4934(3) 0.0374(8) Uani 1 1 d .
O5 O 0.9124(4) 0.0438(3) 0.6669(3) 0.0407(8) Uani 1 1 d .
O6 O 0.8031(4) -0.2559(4) 0.4907(4) 0.0445(9) Uani 1 1 d .
O7 O 0.6263(4) -0.1711(4) 0.5932(4) 0.0489(10) Uani 1 1 d .
O8 O 0.4458(4) -0.0025(4) 0.6953(4) 0.0553(11) Uani 1 1 d .
H8A H 0.4903 -0.0577 0.6577 0.083 Uiso 1 1 calc R
O9 O 0.5386(5) 0.2751(6) 1.0615(6) 0.0935(19) Uani 1 1 d U
O10 O 0.9110(7) 0.2823(5) 0.9933(4) 0.096(2) Uani 1 1 d .
O11 O 0.6782(5) -0.5220(5) 0.2505(4) 0.0616(12) Uani 1 1 d .
C1 C 0.7214(7) 0.3151(6) 1.1311(6) 0.0532(16) Uani 1 1 d U
C2 C 0.6641(9) 0.2665(10) 1.0423(10) 0.108(3) Uani 1 1 d U
H2A H 0.6754 0.3138 0.9640 0.129 Uiso 1 1 calc R
H2B H 0.7139 0.1777 1.0421 0.129 Uiso 1 1 calc R
C3 C 0.8218(10) 0.3730(8) 1.0601(7) 0.093(3) Uani 1 1 d U
H3A H 0.7765 0.4493 1.0061 0.112 Uiso 1 1 calc R
H3B H 0.8714 0.3973 1.1135 0.112 Uiso 1 1 calc R
C4 C 0.6152(7) -0.5827(6) 0.1873(6) 0.0633(18) Uani 1 1 d .
H4A H 0.5621 -0.5204 0.1259 0.076 Uiso 1 1 calc R
H4B H 0.5573 -0.6216 0.2409 0.076 Uiso 1 1 calc R
C5 C 0.7905(8) 0.2092(8) 1.2260(7) 0.085(2) Uani 1 1 d .
H5A H 0.7321 0.1605 1.2600 0.127 Uiso 1 1 calc R
H5B H 0.8159 0.2445 1.2868 0.127 Uiso 1 1 calc R
H5C H 0.8680 0.1546 1.1919 0.127 Uiso 1 1 calc R
C6 C 0.4725(6) 0.2250(6) 0.9951(6) 0.0506(15) Uani 1 1 d .
C7 C 0.3415(6) 0.2406(6) 1.0267(6) 0.0552(16) Uani 1 1 d .
H7 H 0.3023 0.2845 1.0885 0.066 Uiso 1 1 calc R
C8 C 0.2686(6) 0.1916(6) 0.9675(6) 0.0574(16) Uani 1 1 d .
H8 H 0.1802 0.2017 0.9900 0.069 Uiso 1 1 calc R
C9 C 0.3250(6) 0.1270(6) 0.8742(6) 0.0514(15) Uani 1 1 d .
H9 H 0.2746 0.0955 0.8329 0.062 Uiso 1 1 calc R
C10 C 0.4578(5) 0.1104(5) 0.8439(4) 0.0345(11) Uani 1 1 d .
C11 C 0.5315(5) 0.1601(5) 0.9030(5) 0.0403(12) Uani 1 1 d .
H11 H 0.6200 0.1502 0.8812 0.048 Uiso 1 1 calc R
C12 C 0.5239(5) 0.0349(5) 0.7516(5) 0.0368(11) Uani 1 1 d .
C13 C 0.9122(8) 0.3154(6) 0.8709(5) 0.0611(18) Uani 1 1 d .
C14 C 0.9218(6) 0.2198(5) 0.8066(5) 0.0465(14) Uani 1 1 d .
H14 H 0.9218 0.1391 0.8460 0.056 Uiso 1 1 calc R
C15 C 0.9315(5) 0.2444(5) 0.6839(4) 0.0347(11) Uani 1 1 d .
C16 C 0.9291(5) 0.3654(5) 0.6263(5) 0.0409(12) Uani 1 1 d .
H16 H 0.9353 0.3827 0.5437 0.049 Uiso 1 1 calc R
C17 C 0.9176(7) 0.4600(6) 0.6911(6) 0.0570(17) Uani 1 1 d .
H17 H 0.9155 0.5414 0.6517 0.068 Uiso 1 1 calc R
C18 C 0.9093(8) 0.4359(6) 0.8133(6) 0.0646(19) Uani 1 1 d .
H18 H 0.9019 0.5004 0.8566 0.077 Uiso 1 1 calc R
C19 C 0.9430(5) 0.1411(5) 0.6153(5) 0.0331(11) Uani 1 1 d .
C20 C 0.6028(6) -0.4410(5) 0.3236(5) 0.0433(13) Uani 1 1 d .
C21 C 0.4687(6) -0.4153(5) 0.3436(5) 0.0488(14) Uani 1 1 d .
H21 H 0.4215 -0.4514 0.3039 0.059 Uiso 1 1 calc R
C22 C 0.4044(6) -0.3359(5) 0.4228(6) 0.0514(15) Uani 1 1 d .
H22 H 0.3136 -0.3194 0.4367 0.062 Uiso 1 1 calc R
C23 C 0.4729(5) -0.2801(5) 0.4819(5) 0.0434(13) Uani 1 1 d .
H23 H 0.4289 -0.2269 0.5356 0.052 Uiso 1 1 calc R
C24 C 0.6071(5) -0.3046(5) 0.4599(5) 0.0357(11) Uani 1 1 d .
C25 C 0.6732(5) -0.3844(5) 0.3802(4) 0.0379(12) Uani 1 1 d .
H25 H 0.7637 -0.3998 0.3648 0.045 Uiso 1 1 calc R
C26 C 0.6828(5) -0.2413(5) 0.5162(5) 0.0381(12) Uani 1 1 d .

loop_
_atom_site_aniso_label
_atom_site_aniso_U_11
_atom_site_aniso_U_22
_atom_site_aniso_U_33
_atom_site_aniso_U_23
_atom_site_aniso_U_13
_atom_site_aniso_U_12
U1 0.03537(11) 0.03042(11) 0.03106(11) -0.01027(7) 0.00331(7) -0.01562(8)
O1 0.056(2) 0.039(2) 0.044(2) -0.0049(17) -0.0020(18) -0.0199(18)
O2 0.049(2) 0.039(2) 0.039(2) -0.0047(16) -0.0043(17) -0.0111(17)
O3 0.038(2) 0.051(2) 0.040(2) -0.0239(17) 0.0106(16) -0.0218(17)
O4 0.0350(19) 0.044(2) 0.039(2) -0.0170(16) 0.0067(16) -0.0155(16)
O5 0.045(2) 0.039(2) 0.046(2) -0.0156(17) 0.0037(17) -0.0200(17)
O6 0.037(2) 0.048(2) 0.060(2) -0.0265(19) 0.0084(18) -0.0206(17)
O7 0.047(2) 0.057(2) 0.060(2) -0.038(2) 0.0144(19) -0.0269(19)
O8 0.048(2) 0.071(3) 0.063(3) -0.040(2) 0.004(2) -0.026(2)
O9 0.067(3) 0.125(4) 0.127(4) -0.101(4) 0.029(3) -0.046(3)
O10 0.177(6) 0.060(3) 0.043(3) -0.023(2) 0.030(3) -0.026(4)
O11 0.075(3) 0.077(3) 0.056(3) -0.039(2) 0.005(2) -0.040(3)
C1 0.069(4) 0.040(3) 0.056(4) -0.016(3) -0.020(3) -0.013(3)
C2 0.085(5) 0.112(6) 0.145(7) -0.078(6) -0.032(5) -0.018(5)
C3 0.150(7) 0.066(4) 0.070(4) -0.036(4) 0.045(5) -0.042(5)
C4 0.074(5) 0.056(4) 0.070(4) -0.024(3) -0.024(4) -0.022(3)
C5 0.084(6) 0.085(6) 0.064(5) 0.007(4) -0.005(4) -0.006(5)
C6 0.051(4) 0.052(3) 0.059(4) -0.031(3) 0.006(3) -0.019(3)
C7 0.052(4) 0.054(4) 0.062(4) -0.031(3) 0.012(3) -0.012(3)
C8 0.036(3) 0.070(4) 0.068(4) -0.027(3) 0.015(3) -0.014(3)
C9 0.040(3) 0.059(4) 0.063(4) -0.022(3) -0.001(3) -0.018(3)
C10 0.038(3) 0.030(2) 0.035(3) -0.006(2) 0.001(2) -0.011(2)
C11 0.038(3) 0.039(3) 0.047(3) -0.016(2) 0.004(2) -0.013(2)
C12 0.046(3) 0.033(3) 0.037(3) -0.007(2) 0.001(2) -0.019(2)
C13 0.094(5) 0.048(4) 0.040(3) -0.022(3) 0.012(3) -0.017(4)
C14 0.062(4) 0.035(3) 0.042(3) -0.011(2) 0.011(3) -0.014(3)
C15 0.036(3) 0.034(3) 0.037(3) -0.013(2) 0.007(2) -0.012(2)
C16 0.044(3) 0.035(3) 0.043(3) -0.008(2) 0.005(2) -0.013(2)
C17 0.076(5) 0.034(3) 0.065(4) -0.018(3) 0.022(3) -0.023(3)
C18 0.102(6) 0.038(3) 0.057(4) -0.024(3) 0.017(4) -0.022(3)
C19 0.027(2) 0.036(3) 0.040(3) -0.013(2) 0.001(2) -0.012(2)
C20 0.052(3) 0.045(3) 0.041(3) -0.011(2) -0.004(3) -0.023(3)
C21 0.057(4) 0.043(3) 0.056(4) -0.007(3) -0.020(3) -0.024(3)
C22 0.038(3) 0.042(3) 0.074(4) -0.005(3) -0.012(3) -0.012(3)
C23 0.041(3) 0.032(3) 0.059(4) -0.013(2) -0.003(3) -0.010(2)
C24 0.038(3) 0.032(3) 0.041(3) -0.009(2) -0.003(2) -0.015(2)
C25 0.041(3) 0.041(3) 0.038(3) -0.015(2) 0.002(2) -0.018(2)
C26 0.045(3) 0.036(3) 0.038(3) -0.014(2) 0.003(2) -0.016(2)

loop_
_atom_type_symbol
_atom_type_description
_atom_type_scat_dispersion_real
_atom_type_scat_dispersion_imag
_atom_type_scat_source
C C 0.0033 0.0016 'International Tables Vol C Tables 4.2.6.8 and 6.1.1.4'
H H 0.0000 0.0000 'International Tables Vol C Tables 4.2.6.8 and 6.1.1.4'
O O 0.0106 0.0060 'International Tables Vol C Tables 4.2.6.8 and 6.1.1.4'
U U -9.6767 9.6646 'International Tables Vol C Tables 4.2.6.8 and 6.1.1.4'

loop_
_geom_angle_atom_site_label_1
_geom_angle_atom_site_label_2
_geom_angle_atom_site_label_3
_geom_angle
_geom_angle_site_symmetry_1
_geom_angle_site_symmetry_3
O2 U1 O1 178.48(17) . .
O2 U1 O4 89.16(16) . .
O1 U1 O4 92.05(16) . .
O2 U1 O5 89.13(15) . .
O1 U1 O5 91.89(15) . .
O4 U1 O5 85.30(12) . .
O2 U1 O6 88.90(16) . .
O1 U1 O6 90.54(16) . .
O4 U1 O6 74.32(12) . .
O5 U1 O6 159.55(13) . .
O2 U1 O3 89.66(15) . .
O1 U1 O3 89.46(16) . .
O4 U1 O3 163.00(12) . .
O5 U1 O3 77.73(12) . .
O6 U1 O3 122.61(12) . .
O2 U1 O7 86.61(16) . .
O1 U1 O7 91.92(16) . .
O4 U1 O7 126.66(12) . .
O5 U1 O7 147.62(12) . .
O6 U1 O7 52.47(12) . .
O3 U1 O7 70.18(11) . .
O2 U1 C26 85.47(16) . .
O1 U1 C26 93.41(16) . .
O4 U1 C26 100.04(14) . .
O5 U1 C26 172.32(14) . .
O6 U1 C26 26.01(14) . .
O3 U1 C26 96.76(13) . .
O7 U1 C26 26.61(13) . .
C12 O3 U1 143.5(3) . .
C19 O4 U1 136.5(3) 2_756 .
C19 O5 U1 133.1(3) . .
C26 O6 U1 95.9(3) . .
C26 O7 U1 92.5(3) . .
C2 O9 C6 122.7(6) . .
C13 O10 C3 117.1(6) . .
C20 O11 C4 118.9(5) . .
C2 C1 C5 111.6(7) . .
C2 C1 C3 104.7(7) . .
C5 C1 C3 109.1(7) . .
C2 C1 C4 111.3(6) . 1_566
C5 C1 C4 110.1(6) . 1_566
C3 C1 C4 109.9(5) . 1_566
O9 C2 C1 114.8(8) . .
O10 C3 C1 110.1(6) . .
O11 C4 C1 108.6(6) . 1_544
C7 C6 O9 115.9(5) . .
C7 C6 C11 120.3(5) . .
O9 C6 C11 123.8(5) . .
C8 C7 C6 120.0(5) . .
C7 C8 C9 120.8(6) . .
C10 C9 C8 118.7(5) . .
C11 C10 C9 120.6(5) . .
C11 C10 C12 118.7(5) . .
C9 C10 C12 120.6(5) . .
C10 C11 C6 119.4(5) . .
O3 C12 O8 122.9(5) . .
O3 C12 C10 122.3(5) . .
O8 C12 C10 114.8(5) . .
C18 C13 O10 122.6(6) . .
C18 C13 C14 120.4(6) . .
O10 C13 C14 116.9(6) . .
C15 C14 C13 120.0(5) . .
C14 C15 C16 119.5(5) . .
C14 C15 C19 119.8(5) . .
C16 C15 C19 120.7(5) . .
C17 C16 C15 120.0(5) . .
C16 C17 C18 120.9(6) . .
C13 C18 C17 119.2(6) . .
O5 C19 O4 123.0(4) . 2_756
O5 C19 C15 118.5(4) . .
O4 C19 C15 118.5(4) 2_756 .
O11 C20 C21 125.1(5) . .
O11 C20 C25 114.6(5) . .
C21 C20 C25 120.3(5) . .
C20 C21 C22 119.8(5) . .
C21 C22 C23 120.9(6) . .
C24 C23 C22 119.0(5) . .
C23 C24 C25 120.7(5) . .
C23 C24 C26 120.7(5) . .
C25 C24 C26 118.6(5) . .
C24 C25 C20 119.2(5) . .
O6 C26 O7 118.5(5) . .
O6 C26 C24 121.3(5) . .
O7 C26 C24 120.2(5) . .
O6 C26 U1 58.1(3) . .
O7 C26 U1 60.9(3) . .
C24 C26 U1 173.5(4) . .

loop_
_geom_bond_atom_site_label_1
_geom_bond_atom_site_label_2
_geom_bond_distance
_geom_bond_site_symmetry_2
U1 O2 1.756(4) .
U1 O1 1.756(4) .
U1 O4 2.301(3) .
U1 O5 2.352(3) .
U1 O6 2.426(3) .
U1 O3 2.444(3) .
U1 O7 2.486(4) .
U1 C26 2.843(5) .
O3 C12 1.229(6) .
O4 C19 1.269(6) 2_756
O5 C19 1.257(6) .
O6 C26 1.253(6) .
O7 C26 1.275(6) .
O8 C12 1.305(6) .
O9 C2 1.309(10) .
O9 C6 1.377(7) .
O10 C13 1.382(8) .
O10 C3 1.441(8) .
O11 C20 1.370(7) .
O11 C4 1.413(7) .
C1 C2 1.495(9) .
C1 C5 1.498(9) .
C1 C3 1.515(10) .
C1 C4 1.529(9) 1_566
C4 C1 1.529(9) 1_544
C6 C7 1.373(8) .
C6 C11 1.386(7) .
C7 C8 1.367(9) .
C8 C9 1.389(8) .
C9 C10 1.386(8) .
C10 C11 1.377(7) .
C10 C12 1.469(7) .
C13 C18 1.376(9) .
C13 C14 1.383(8) .
C14 C15 1.381(7) .
C15 C16 1.382(7) .
C15 C19 1.486(7) .
C16 C17 1.374(8) .
C17 C18 1.376(9) .
C19 O4 1.269(6) 2_756
C20 C21 1.371(8) .
C20 C25 1.388(7) .
C21 C22 1.375(9) .
C22 C23 1.384(8) .
C23 C24 1.376(7) .
C24 C25 1.388(7) .
C24 C26 1.482(7) .
